data_4082655
loop_
_publ_author_name
'Pe\~na, Bruno'
'David, Amanda'
'Pavani, Christiane'
'Baptista, Mauricio S.'
'Pellois, Jean-Philippe'
'Turro, Claudia'
'Dunbar, Kim R.'

_publ_section_title
;
 Cytotoxicity Studies of Cyclometallated Ruthenium(II) Compounds: New
 Applications for Ruthenium Dyes
;
_journal_issue 5
_journal_name_full Organometallics
_journal_page_first 1100
_journal_paper_doi 10.1021/om500001h
_journal_volume 33
_journal_year 2014
_chemical_formula_moiety 'C36 H29 N6 O4 Ru, F6 P'
_chemical_formula_sum 'C36 H29 F6 N6 O4 P Ru'
_chemical_formula_weight 855.69
_space_group_crystal_system monoclinic
_space_group_IT_number 15
_space_group_name_Hall '-C 2yc'
_space_group_name_H-M_alt 'C 1 2/c 1'
_symmetry_space_group_name_Hall '-C 2yc'
_symmetry_space_group_name_H-M 'C 1 2/c 1'
_atom_sites_solution_hydrogens geom
_atom_sites_solution_primary direct
_atom_sites_solution_secondary difmap
_audit_creation_date 12-4-2013
_audit_creation_method SHELXL-2013
_cell_angle_alpha 90
_cell_angle_beta 104.83(3)
_cell_angle_gamma 90
_cell_formula_units_Z 8
_cell_length_a 47.073(9)
_cell_length_b 7.9141(16)
_cell_length_c 22.064(4)
_cell_measurement_reflns_used 6111
_cell_measurement_temperature 110(2)
_cell_measurement_theta_max 22.56
_cell_measurement_theta_min 2.26
_cell_volume 7946(3)
_computing_cell_refinement 'Bruker SMART'
_computing_data_collection 'Bruker SMART'
_computing_data_reduction 'Bruker SAINT'
_computing_molecular_graphics SHELXLE
_computing_publication_material 'enCIFer 1.4'
_computing_structure_refinement SHELXL-2013/4
_computing_structure_solution SHELXS-2013/1
_diffrn_ambient_temperature 110(2)
_diffrn_measured_fraction_theta_full 1.000
_diffrn_measured_fraction_theta_max 0.990
_diffrn_measurement_device_type 'Bruker APEX CCD area-detector'
_diffrn_measurement_method 'profile data from \w scans'
_diffrn_radiation_type MoK\a
_diffrn_radiation_wavelength 0.71073
_diffrn_reflns_av_R_equivalents 0.0810
_diffrn_reflns_av_unetI/netI 0.0650
_diffrn_reflns_Laue_measured_fraction_full 1.000
_diffrn_reflns_Laue_measured_fraction_max 0.990
_diffrn_reflns_limit_h_max 58
_diffrn_reflns_limit_h_min -58
_diffrn_reflns_limit_k_max 9
_diffrn_reflns_limit_k_min -9
_diffrn_reflns_limit_l_max 27
_diffrn_reflns_limit_l_min -27
_diffrn_reflns_number 40551
_diffrn_reflns_point_group_measured_fraction_full 1.000
_diffrn_reflns_point_group_measured_fraction_max 0.990
_diffrn_reflns_theta_full 25.242
_diffrn_reflns_theta_max 26.445
_diffrn_reflns_theta_min 1.790
_diffrn_source 'fine-focus sealed tube'
_exptl_absorpt_coefficient_mu 0.507
_exptl_absorpt_correction_T_max 0.7454
_exptl_absorpt_correction_T_min 0.6482
_exptl_absorpt_correction_type multi-scan
_exptl_absorpt_process_details 'SADABS (BRUKER, 2012/1)'
_exptl_crystal_colour purple
_exptl_crystal_density_diffrn 1.431
_exptl_crystal_density_method 'not measured'
_exptl_crystal_description plate
_exptl_crystal_F_000 3456
_exptl_crystal_recrystallization_method
;
slow evaporation of a CH2Cl2/EtOAc solution of the 
compound
;
_exptl_crystal_size_max 0.23
_exptl_crystal_size_mid 0.1
_exptl_crystal_size_min 0.03
_refine_diff_density_max 1.008
_refine_diff_density_min -1.080
_refine_diff_density_rms 0.088
_refine_ls_extinction_method none
_refine_ls_goodness_of_fit_ref 1.045
_refine_ls_hydrogen_treatment constr
_refine_ls_matrix_type full
_refine_ls_number_parameters 489
_refine_ls_number_reflns 8091
_refine_ls_number_restraints 0
_refine_ls_restrained_S_all 1.045
_refine_ls_R_factor_all 0.0757
_refine_ls_R_factor_gt 0.0471
_refine_ls_shift/su_max 0.001
_refine_ls_shift/su_mean 0.000
_refine_ls_structure_factor_coef Fsqd
_refine_ls_weighting_details 'w=1/[\s^2^(Fo^2^)+(0.0533P)^2^+4.1152P] where P=(Fo^2^+2Fc^2^)/3'
_refine_ls_weighting_scheme calc
_refine_ls_wR_factor_gt 0.1062
_refine_ls_wR_factor_ref 0.1171
_reflns_Friedel_coverage 0.000
_reflns_number_gt 5623
_reflns_number_total 8091
_reflns_threshold_expression 'I > 2\s(I)'
_cod_data_source_file om500001h_si_002.cif
_cod_data_source_block bruno060
_cod_database_code 4082655
_shelx_space_group_comment
;
The symmetry employed for this shelxl refinement is uniquely defined
by the following loop, which should always be used as a source of
symmetry information in preference to the above space-group names.
They are only intended as comments.
;
_shelxl_version_number 2013-4

loop_
_space_group_symop_operation_xyz
'x, y, z'
'-x, y, -z+1/2'
'x+1/2, y+1/2, z'
'-x+1/2, y+1/2, -z+1/2'
'-x, -y, -z'
'x, -y, z-1/2'
'-x+1/2, -y+1/2, -z'
'x+1/2, -y+1/2, z-1/2'

loop_
_atom_site_label
_atom_site_type_symbol
_atom_site_fract_x
_atom_site_fract_y
_atom_site_fract_z
_atom_site_U_iso_or_equiv
_atom_site_adp_type
_atom_site_occupancy
_atom_site_site_symmetry_order
_atom_site_calc_flag
_atom_site_refinement_flags_posn
_atom_site_refinement_flags_adp
Ru1 Ru 0.11100(2) 0.50532(4) 0.16817(2) 0.01978(9) Uani 1 1 d . .
F1 F 0.13272(6) 0.1814(4) 0.47076(13) 0.0687(9) Uani 1 1 d . .
P1 P 0.14953(2) 0.29437(14) 0.43174(5) 0.0305(3) Uani 1 1 d . .
N1 N 0.10248(6) 0.3292(4) 0.09530(13) 0.0224(7) Uani 1 1 d . .
O1 O 0.23537(6) -0.0296(3) 0.25640(13) 0.0326(7) Uani 1 1 d . .
C1 C 0.07733(8) 0.3702(4) 0.18768(17) 0.0225(8) Uani 1 1 d . .
N2 N 0.14936(6) 0.6121(3) 0.14951(13) 0.0197(6) Uani 1 1 d . .
O2 O 0.20210(6) -0.1674(3) 0.29473(12) 0.0319(6) Uani 1 1 d . .
C2 C 0.06498(8) 0.3926(5) 0.23870(18) 0.0293(9) Uani 1 1 d . .
H1 H 0.0737 0.4705 0.2709 0.035 Uiso 1 1 calc R U
F2 F 0.14139(7) 0.4588(4) 0.46301(19) 0.0939(13) Uani 1 1 d . .
C3 C 0.04013(9) 0.3022(5) 0.2429(2) 0.0360(10) Uani 1 1 d . .
H2 H 0.0321 0.3191 0.2777 0.043 Uiso 1 1 calc R U
N3 N 0.14454(6) 0.3374(3) 0.21091(13) 0.0191(6) Uani 1 1 d . .
F3 F 0.11988(5) 0.3087(4) 0.37770(12) 0.0593(8) Uani 1 1 d . .
O3 O 0.23091(6) 0.9455(4) 0.09945(14) 0.0424(8) Uani 1 1 d . .
C4 C 0.02713(8) 0.1887(5) 0.19684(19) 0.0325(10) Uani 1 1 d . .
H3 H 0.0099 0.1296 0.1994 0.039 Uiso 1 1 calc R U
N4 N 0.11236(7) 0.6690(4) 0.23885(14) 0.0235(7) Uani 1 1 d . .
F4 F 0.15777(6) 0.1286(3) 0.39941(13) 0.0621(8) Uani 1 1 d . .
O4 O 0.24722(6) 0.6799(4) 0.11275(15) 0.0458(8) Uani 1 1 d . .
C5 C 0.03932(8) 0.1609(5) 0.14649(19) 0.0289(9) Uani 1 1 d . .
H4 H 0.0307 0.0809 0.1150 0.035 Uiso 1 1 calc R U
N5 N 0.07385(7) 0.7941(4) 0.16351(15) 0.0289(7) Uani 1 1 d . .
F5 F 0.17961(5) 0.2760(4) 0.48410(11) 0.0545(7) Uani 1 1 d . .
C6 C 0.06423(7) 0.2515(4) 0.14255(17) 0.0208(8) Uani 1 1 d . .
N6 N 0.08133(6) 0.6720(4) 0.13089(14) 0.0244(7) Uani 1 1 d . .
F6 F 0.16643(5) 0.4055(4) 0.39179(13) 0.0598(8) Uani 1 1 d . .
C7 C 0.07899(8) 0.2239(4) 0.09261(16) 0.0204(8) Uani 1 1 d . .
C8 C 0.07204(8) 0.1005(5) 0.04671(17) 0.0284(9) Uani 1 1 d . .
H5 H 0.0554 0.0304 0.0439 0.034 Uiso 1 1 calc R U
C9 C 0.08913(9) 0.0782(5) 0.00489(19) 0.0346(10) Uani 1 1 d . .
H6 H 0.0845 -0.0076 -0.0262 0.041 Uiso 1 1 calc R U
C10 C 0.11314(9) 0.1829(5) 0.00885(18) 0.0341(10) Uani 1 1 d . .
H7 H 0.1254 0.1694 -0.0191 0.041 Uiso 1 1 calc R U
C11 C 0.11889(8) 0.3067(5) 0.05412(17) 0.0266(9) Uani 1 1 d . .
H8 H 0.1352 0.3796 0.0564 0.032 Uiso 1 1 calc R U
C13 C 0.12596(9) 0.7757(5) 0.34344(18) 0.0317(9) Uani 1 1 d . .
H10 H 0.1381 0.7677 0.3850 0.038 Uiso 1 1 calc R U
C12 C 0.12939(8) 0.6636(5) 0.29840(17) 0.0263(9) Uani 1 1 d . .
H9 H 0.1442 0.5794 0.3094 0.032 Uiso 1 1 calc R U
C14 C 0.10464(9) 0.9009(5) 0.32809(19) 0.0329(10) Uani 1 1 d . .
H11 H 0.1022 0.9796 0.3589 0.040 Uiso 1 1 calc R U
C15 C 0.08729(9) 0.9094(5) 0.26831(19) 0.0312(9) Uani 1 1 d . .
H12 H 0.0727 0.9944 0.2567 0.037 Uiso 1 1 calc R U
C16 C 0.09140(8) 0.7913(4) 0.22471(17) 0.0230(8) Uani 1 1 d . .
C17 C 0.06299(8) 0.6677(4) 0.06730(18) 0.0263(9) Uani 1 1 d . .
C19 C 0.01613(10) 0.6851(6) -0.0048(2) 0.0465(12) Uani 1 1 d . .
H14 H -0.0045 0.6995 -0.0132 0.056 Uiso 1 1 calc R U
C18 C 0.03281(9) 0.6900(5) 0.0562(2) 0.0353(10) Uani 1 1 d . .
H13 H 0.0240 0.7081 0.0898 0.042 Uiso 1 1 calc R U
C29 C 0.20027(8) 0.5746(5) 0.15440(16) 0.0220(8) Uani 1 1 d . .
H21 H 0.2173 0.5051 0.1645 0.026 Uiso 1 1 calc R U
C20 C 0.02874(11) 0.6599(6) -0.0540(2) 0.0488(12) Uani 1 1 d . .
H15 H 0.0167 0.6562 -0.0957 0.059 Uiso 1 1 calc R U
C30 C 0.20102(8) 0.7331(4) 0.12732(15) 0.0217(8) Uani 1 1 d . .
C21 C 0.05895(10) 0.6399(5) -0.04273(19) 0.0410(11) Uani 1 1 d . .
H16 H 0.0678 0.6239 -0.0765 0.049 Uiso 1 1 calc R U
C31 C 0.17591(8) 0.8306(5) 0.11320(16) 0.0242(8) Uani 1 1 d . .
H22 H 0.1762 0.9410 0.0964 0.029 Uiso 1 1 calc R U
C22 C 0.07616(9) 0.6436(5) 0.01913(18) 0.0317(9) Uani 1 1 d . .
H17 H 0.0969 0.6296 0.0278 0.038 Uiso 1 1 calc R U
C32 C 0.15025(8) 0.7655(4) 0.12386(16) 0.0214(8) Uani 1 1 d . .
H23 H 0.1328 0.8313 0.1127 0.026 Uiso 1 1 calc R U
C23 C 0.14030(8) 0.2000(4) 0.24315(16) 0.0240(8) Uani 1 1 d . .
H18 H 0.1220 0.1872 0.2535 0.029 Uiso 1 1 calc R U
C35 C 0.22772(8) 0.8004(5) 0.11155(17) 0.0289(9) Uani 1 1 d . .
C25 C 0.18805(8) 0.0940(4) 0.24770(16) 0.0213(8) Uani 1 1 d . .
C24 C 0.16128(8) 0.0775(4) 0.26165(16) 0.0220(8) Uani 1 1 d . .
H19 H 0.1574 -0.0186 0.2840 0.026 Uiso 1 1 calc R U
C33 C 0.21145(9) -0.0379(4) 0.26618(17) 0.0255(9) Uani 1 1 d . .
C26 C 0.19336(8) 0.2392(4) 0.21652(16) 0.0240(8) Uani 1 1 d . .
H20 H 0.2119 0.2562 0.2078 0.029 Uiso 1 1 calc R U
C34 C 0.22332(9) -0.3015(5) 0.3179(2) 0.0393(11) Uani 1 1 d . .
H24A H 0.2135 -0.3955 0.3332 0.059 Uiso 1 1 calc R U
H24B H 0.2392 -0.2579 0.3522 0.059 Uiso 1 1 calc R U
H24C H 0.2315 -0.3411 0.2839 0.059 Uiso 1 1 calc R U
C27 C 0.17118(8) 0.3587(4) 0.19846(15) 0.0199(8) Uani 1 1 d . .
C36 C 0.27363(10) 0.7299(6) 0.0944(2) 0.0547(14) Uani 1 1 d . .
H25A H 0.2862 0.6308 0.0948 0.082 Uiso 1 1 calc R U
H25B H 0.2844 0.8145 0.1239 0.082 Uiso 1 1 calc R U
H25C H 0.2681 0.7782 0.0521 0.082 Uiso 1 1 calc R U
C28 C 0.17427(7) 0.5203(4) 0.16630(15) 0.0185(7) Uani 1 1 d . .

loop_
_atom_site_aniso_label
_atom_site_aniso_U_11
_atom_site_aniso_U_22
_atom_site_aniso_U_33
_atom_site_aniso_U_23
_atom_site_aniso_U_13
_atom_site_aniso_U_12
Ru1 0.02355(16) 0.01683(15) 0.02077(16) 0.00276(13) 0.00896(11) -0.00032(13)
F1 0.0590(18) 0.095(2) 0.0593(19) 0.0192(17) 0.0275(15) -0.0232(17)
P1 0.0332(6) 0.0334(6) 0.0283(6) -0.0032(5) 0.0141(5) -0.0038(5)
N1 0.0249(17) 0.0215(16) 0.0230(16) 0.0029(13) 0.0105(14) -0.0001(13)
O1 0.0232(14) 0.0322(16) 0.0432(17) 0.0105(13) 0.0099(13) 0.0032(12)
C1 0.023(2) 0.0159(18) 0.030(2) 0.0050(16) 0.0102(16) 0.0047(15)
N2 0.0261(17) 0.0172(15) 0.0160(15) 0.0007(12) 0.0056(13) -0.0044(13)
O2 0.0311(15) 0.0233(14) 0.0445(17) 0.0150(13) 0.0155(13) 0.0090(12)
C2 0.034(2) 0.023(2) 0.035(2) -0.0009(17) 0.0179(19) -0.0035(17)
F2 0.073(2) 0.072(2) 0.158(3) -0.074(2) 0.068(2) -0.0174(17)
C3 0.044(3) 0.028(2) 0.045(3) 0.000(2) 0.030(2) -0.001(2)
N3 0.0234(16) 0.0171(15) 0.0178(15) 0.0019(12) 0.0072(13) -0.0007(12)
F3 0.0369(15) 0.075(2) 0.0595(18) 0.0133(15) 0.0008(13) 0.0045(14)
O3 0.0397(18) 0.0311(16) 0.059(2) 0.0121(14) 0.0171(16) -0.0141(13)
C4 0.026(2) 0.028(2) 0.049(3) 0.0045(19) 0.021(2) 0.0014(17)
N4 0.0317(18) 0.0187(16) 0.0247(17) 0.0034(13) 0.0157(14) -0.0016(14)
F4 0.0578(18) 0.0528(17) 0.074(2) -0.0282(15) 0.0137(15) 0.0030(14)
O4 0.0403(17) 0.0416(18) 0.068(2) 0.0130(16) 0.0360(16) -0.0014(15)
C5 0.028(2) 0.019(2) 0.041(2) 0.0003(17) 0.0115(18) -0.0015(16)
N5 0.0349(19) 0.0210(17) 0.0328(19) -0.0025(14) 0.0122(16) 0.0025(14)
F5 0.0424(15) 0.092(2) 0.0268(13) 0.0025(14) 0.0045(12) -0.0126(14)
C6 0.0210(19) 0.0165(18) 0.027(2) 0.0048(15) 0.0093(16) 0.0041(15)
N6 0.0269(17) 0.0207(16) 0.0276(18) 0.0031(14) 0.0102(14) -0.0024(13)
F6 0.0426(15) 0.0693(19) 0.074(2) 0.0417(16) 0.0266(14) 0.0119(14)
C7 0.0230(19) 0.0165(18) 0.0212(19) 0.0038(15) 0.0048(15) 0.0064(15)
C8 0.033(2) 0.023(2) 0.031(2) 0.0027(17) 0.0124(18) -0.0034(17)
C9 0.050(3) 0.026(2) 0.031(2) -0.0064(18) 0.018(2) -0.007(2)
C10 0.046(3) 0.034(2) 0.029(2) -0.0037(18) 0.023(2) -0.004(2)
C11 0.032(2) 0.022(2) 0.027(2) 0.0012(17) 0.0102(17) -0.0033(17)
C13 0.041(2) 0.033(2) 0.023(2) -0.0021(18) 0.0121(18) -0.0036(19)
C12 0.033(2) 0.023(2) 0.024(2) 0.0049(16) 0.0086(17) -0.0050(17)
C14 0.045(3) 0.029(2) 0.033(2) -0.0053(18) 0.024(2) -0.0051(19)
C15 0.039(2) 0.022(2) 0.039(2) -0.0019(18) 0.022(2) 0.0022(18)
C16 0.027(2) 0.0180(19) 0.028(2) 0.0034(16) 0.0141(17) -0.0008(16)
C17 0.031(2) 0.0174(19) 0.030(2) 0.0012(16) 0.0058(18) -0.0005(16)
C19 0.031(3) 0.044(3) 0.056(3) 0.003(2) -0.003(2) 0.002(2)
C18 0.030(2) 0.032(2) 0.042(3) 0.002(2) 0.003(2) -0.0006(18)
C29 0.023(2) 0.0217(19) 0.0220(19) -0.0016(16) 0.0073(16) -0.0019(16)
C20 0.056(3) 0.044(3) 0.035(3) 0.004(2) -0.007(2) 0.001(2)
C30 0.030(2) 0.0219(19) 0.0144(18) -0.0023(15) 0.0074(16) -0.0063(16)
C21 0.054(3) 0.039(3) 0.027(2) 0.0045(19) 0.005(2) 0.003(2)
C31 0.036(2) 0.0185(19) 0.0186(19) 0.0011(15) 0.0073(17) -0.0079(16)
C22 0.035(2) 0.024(2) 0.034(2) 0.0056(18) 0.0056(19) 0.0022(18)
C32 0.026(2) 0.0196(19) 0.0186(19) 0.0034(15) 0.0062(16) -0.0004(15)
C23 0.024(2) 0.024(2) 0.026(2) 0.0045(16) 0.0105(16) -0.0001(16)
C35 0.031(2) 0.034(2) 0.021(2) 0.0010(17) 0.0058(17) -0.0075(19)
C25 0.0221(19) 0.0174(19) 0.023(2) 0.0007(15) 0.0031(16) 0.0003(15)
C24 0.032(2) 0.0155(18) 0.0219(19) 0.0022(15) 0.0121(16) -0.0022(16)
C33 0.030(2) 0.022(2) 0.024(2) 0.0004(15) 0.0067(17) 0.0000(16)
C26 0.023(2) 0.025(2) 0.024(2) 0.0018(16) 0.0065(16) -0.0027(16)
C34 0.044(3) 0.028(2) 0.047(3) 0.013(2) 0.014(2) 0.013(2)
C27 0.025(2) 0.0182(18) 0.0165(18) 0.0023(14) 0.0051(15) -0.0031(15)
C36 0.043(3) 0.058(3) 0.077(4) 0.017(3) 0.042(3) -0.003(2)
C28 0.0217(18) 0.0147(18) 0.0193(17) -0.0031(14) 0.0053(14) -0.0033(15)

loop_
_atom_type_symbol
_atom_type_description
_atom_type_scat_dispersion_real
_atom_type_scat_dispersion_imag
_atom_type_scat_source
C C 0.0033 0.0016 'International Tables Vol C Tables 4.2.6.8 and 6.1.1.4'
H H 0.0000 0.0000 'International Tables Vol C Tables 4.2.6.8 and 6.1.1.4'
N N 0.0061 0.0033 'International Tables Vol C Tables 4.2.6.8 and 6.1.1.4'
O O 0.0106 0.0060 'International Tables Vol C Tables 4.2.6.8 and 6.1.1.4'
F F 0.0171 0.0103 'International Tables Vol C Tables 4.2.6.8 and 6.1.1.4'
P P 0.1023 0.0942 'International Tables Vol C Tables 4.2.6.8 and 6.1.1.4'
Ru Ru -1.2594 0.8363 'International Tables Vol C Tables 4.2.6.8 and 6.1.1.4'

loop_
_geom_angle_atom_site_label_1
_geom_angle_atom_site_label_2
_geom_angle_atom_site_label_3
_geom_angle
N6 Ru1 N4 76.61(12)
N6 Ru1 C1 86.13(13)
N4 Ru1 C1 92.64(13)
N6 Ru1 N1 98.73(12)
N4 Ru1 N1 170.66(11)
C1 Ru1 N1 78.87(13)
N6 Ru1 N3 176.63(12)
N4 Ru1 N3 100.86(12)
C1 Ru1 N3 96.25(12)
N1 Ru1 N3 84.09(11)
N6 Ru1 N2 101.64(11)
N4 Ru1 N2 91.94(11)
C1 Ru1 N2 171.72(12)
N1 Ru1 N2 96.97(11)
N3 Ru1 N2 76.10(11)
F2 P1 F1 90.96(18)
F2 P1 F4 179.4(2)
F1 P1 F4 89.52(17)
F2 P1 F5 91.65(19)
F1 P1 F5 91.69(15)
F4 P1 F5 88.64(15)
F2 P1 F3 90.23(19)
F1 P1 F3 89.03(15)
F4 P1 F3 89.47(16)
F5 P1 F3 177.97(16)
F2 P1 F6 89.90(18)
F1 P1 F6 179.11(18)
F4 P1 F6 89.63(16)
F5 P1 F6 88.54(14)
F3 P1 F6 90.72(15)
C11 N1 C7 119.0(3)
C11 N1 Ru1 125.3(2)
C7 N1 Ru1 115.6(2)
C6 C1 C2 117.4(3)
C6 C1 Ru1 115.3(3)
C2 C1 Ru1 127.2(3)
C32 N2 C28 118.9(3)
C32 N2 Ru1 124.0(2)
C28 N2 Ru1 117.0(2)
C33 O2 C34 116.4(3)
C3 C2 C1 121.0(4)
C4 C3 C2 120.6(4)
C23 N3 C27 118.5(3)
C23 N3 Ru1 123.8(2)
C27 N3 Ru1 117.3(2)
C3 C4 C5 119.7(4)
C12 N4 C16 117.4(3)
C12 N4 Ru1 128.6(2)
C16 N4 Ru1 113.7(2)
C35 O4 C36 115.9(3)
C4 C5 C6 119.5(4)
N6 N5 C16 110.2(3)
C1 C6 C5 121.8(3)
C1 C6 C7 115.5(3)
C5 C6 C7 122.6(3)
N5 N6 C17 111.9(3)
N5 N6 Ru1 122.3(2)
C17 N6 Ru1 125.5(2)
N1 C7 C8 119.8(3)
N1 C7 C6 114.2(3)
C8 C7 C6 126.0(3)
C9 C8 C7 120.6(4)
C8 C9 C10 119.1(4)
C11 C10 C9 118.5(4)
N1 C11 C10 122.9(3)
C12 C13 C14 119.8(4)
N4 C12 C13 122.2(4)
C15 C14 C13 119.2(4)
C14 C15 C16 118.8(4)
N4 C16 C15 122.8(3)
N4 C16 N5 116.8(3)
C15 C16 N5 120.5(3)
C22 C17 C18 121.7(4)
C22 C17 N6 118.5(3)
C18 C17 N6 119.8(3)
C18 C19 C20 121.5(4)
C19 C18 C17 118.1(4)
C28 C29 C30 118.8(3)
C19 C20 C21 120.2(4)
C31 C30 C29 119.1(3)
C31 C30 C35 118.3(3)
C29 C30 C35 122.6(3)
C20 C21 C22 118.9(4)
C30 C31 C32 119.1(3)
C17 C22 C21 119.7(4)
N2 C32 C31 121.9(3)
N3 C23 C24 122.5(3)
O3 C35 O4 124.9(4)
O3 C35 C30 123.9(4)
O4 C35 C30 111.2(3)
C24 C25 C26 118.6(3)
C24 C25 C33 121.6(3)
C26 C25 C33 119.8(3)
C23 C24 C25 119.8(3)
O1 C33 O2 124.3(3)
O1 C33 C25 124.8(3)
O2 C33 C25 110.8(3)
C27 C26 C25 119.1(3)
N3 C27 C26 121.4(3)
N3 C27 C28 114.2(3)
C26 C27 C28 124.3(3)
N2 C28 C29 122.0(3)
N2 C28 C27 114.2(3)
C29 C28 C27 123.8(3)

loop_
_geom_bond_atom_site_label_1
_geom_bond_atom_site_label_2
_geom_bond_distance
Ru1 N6 1.944(3)
Ru1 N4 2.016(3)
Ru1 C1 2.047(3)
Ru1 N1 2.088(3)
Ru1 N3 2.094(3)
Ru1 N2 2.127(3)
F1 P1 1.586(3)
P1 F2 1.566(3)
P1 F4 1.588(3)
P1 F5 1.588(3)
P1 F3 1.591(3)
P1 F6 1.595(3)
N1 C11 1.346(4)
N1 C7 1.374(4)
O1 C33 1.201(4)
C1 C6 1.393(5)
C1 C2 1.404(5)
N2 C32 1.345(4)
N2 C28 1.348(4)
O2 C33 1.335(4)
O2 C34 1.457(4)
C2 C3 1.394(5)
C3 C4 1.376(5)
N3 C23 1.342(4)
N3 C27 1.361(4)
O3 C35 1.197(4)
C4 C5 1.392(5)
N4 C12 1.353(4)
N4 C16 1.360(4)
O4 C35 1.319(5)
O4 C36 1.458(5)
C5 C6 1.396(5)
N5 N6 1.306(4)
N5 C16 1.391(5)
C6 C7 1.462(5)
N6 C17 1.447(5)
C7 C8 1.385(5)
C8 C9 1.382(5)
C9 C10 1.386(5)
C10 C11 1.376(5)
C13 C12 1.372(5)
C13 C14 1.389(6)
C14 C15 1.364(5)
C15 C16 1.390(5)
C17 C22 1.374(5)
C17 C18 1.390(5)
C19 C18 1.374(6)
C19 C20 1.379(6)
C29 C28 1.384(5)
C29 C30 1.394(5)
C20 C21 1.389(6)
C30 C31 1.379(5)
C30 C35 1.486(5)
C21 C22 1.398(5)
C31 C32 1.388(5)
C23 C24 1.369(5)
C25 C24 1.378(5)
C25 C26 1.394(5)
C25 C33 1.497(5)
C26 C27 1.389(5)
C27 C28 1.488(5)

loop_
_geom_torsion_atom_site_label_1
_geom_torsion_atom_site_label_2
_geom_torsion_atom_site_label_3
_geom_torsion_atom_site_label_4
_geom_torsion
C6 C1 C2 C3 -1.6(5)
Ru1 C1 C2 C3 173.6(3)
C1 C2 C3 C4 0.0(6)
C2 C3 C4 C5 1.6(6)
C3 C4 C5 C6 -1.5(6)
C2 C1 C6 C5 1.7(5)
Ru1 C1 C6 C5 -174.0(3)
C2 C1 C6 C7 -175.9(3)
Ru1 C1 C6 C7 8.3(4)
C4 C5 C6 C1 -0.2(5)
C4 C5 C6 C7 177.3(3)
C16 N5 N6 C17 178.3(3)
C16 N5 N6 Ru1 4.3(4)
C11 N1 C7 C8 -2.0(5)
Ru1 N1 C7 C8 -178.6(3)
C11 N1 C7 C6 175.4(3)
Ru1 N1 C7 C6 -1.2(4)
C1 C6 C7 N1 -4.6(4)
C5 C6 C7 N1 177.8(3)
C1 C6 C7 C8 172.6(3)
C5 C6 C7 C8 -5.0(6)
N1 C7 C8 C9 2.3(5)
C6 C7 C8 C9 -174.8(4)
C7 C8 C9 C10 -0.9(6)
C8 C9 C10 C11 -0.7(6)
C7 N1 C11 C10 0.3(5)
Ru1 N1 C11 C10 176.6(3)
C9 C10 C11 N1 1.0(6)
C16 N4 C12 C13 0.1(5)
Ru1 N4 C12 C13 -173.6(3)
C14 C13 C12 N4 -0.7(6)
C12 C13 C14 C15 0.4(6)
C13 C14 C15 C16 0.5(6)
C12 N4 C16 C15 0.8(5)
Ru1 N4 C16 C15 175.5(3)
C12 N4 C16 N5 -179.3(3)
Ru1 N4 C16 N5 -4.7(4)
C14 C15 C16 N4 -1.1(5)
C14 C15 C16 N5 179.0(3)
N6 N5 C16 N4 0.6(4)
N6 N5 C16 C15 -179.6(3)
N5 N6 C17 C22 136.3(3)
Ru1 N6 C17 C22 -49.8(4)
N5 N6 C17 C18 -42.9(4)
Ru1 N6 C17 C18 131.0(3)
C20 C19 C18 C17 -0.4(6)
C22 C17 C18 C19 0.8(6)
N6 C17 C18 C19 180.0(3)
C18 C19 C20 C21 -0.5(7)
C28 C29 C30 C31 -0.1(5)
C28 C29 C30 C35 -178.6(3)
C19 C20 C21 C22 0.8(7)
C29 C30 C31 C32 -2.7(5)
C35 C30 C31 C32 175.9(3)
C18 C17 C22 C21 -0.5(6)
N6 C17 C22 C21 -179.7(3)
C20 C21 C22 C17 -0.3(6)
C28 N2 C32 C31 1.2(5)
Ru1 N2 C32 C31 179.3(2)
C30 C31 C32 N2 2.2(5)
C27 N3 C23 C24 -2.8(5)
Ru1 N3 C23 C24 168.8(3)
C36 O4 C35 O3 -3.5(6)
C36 O4 C35 C30 176.6(3)
C31 C30 C35 O3 16.0(6)
C29 C30 C35 O3 -165.5(4)
C31 C30 C35 O4 -164.1(3)
C29 C30 C35 O4 14.5(5)
N3 C23 C24 C25 0.7(5)
C26 C25 C24 C23 2.0(5)
C33 C25 C24 C23 -179.1(3)
C34 O2 C33 O1 3.3(6)
C34 O2 C33 C25 -177.2(3)
C24 C25 C33 O1 -178.6(4)
C26 C25 C33 O1 0.2(6)
C24 C25 C33 O2 1.9(5)
C26 C25 C33 O2 -179.3(3)
C24 C25 C26 C27 -2.5(5)
C33 C25 C26 C27 178.6(3)
C23 N3 C27 C26 2.2(5)
Ru1 N3 C27 C26 -169.9(3)
C23 N3 C27 C28 -176.1(3)
Ru1 N3 C27 C28 11.8(4)
C25 C26 C27 N3 0.4(5)
C25 C26 C27 C28 178.5(3)
C32 N2 C28 C29 -4.1(5)
Ru1 N2 C28 C29 177.7(3)
C32 N2 C28 C27 175.6(3)
Ru1 N2 C28 C27 -2.6(4)
C30 C29 C28 N2 3.5(5)
C30 C29 C28 C27 -176.2(3)
N3 C27 C28 N2 -5.9(4)
C26 C27 C28 N2 175.9(3)
N3 C27 C28 C29 173.9(3)
C26 C27 C28 C29 -4.3(5)

loop_
_platon_squeeze_void_nr
_platon_squeeze_void_average_x
_platon_squeeze_void_average_y
_platon_squeeze_void_average_z
_platon_squeeze_void_volume
_platon_squeeze_void_count_electrons
_platon_squeeze_void_content
1 0.000 -0.209 0.250 206 54 ' '
2 0.000 0.208 0.750 206 54 ' '
3 0.250 0.250 1.000 169 54 ' '
4 0.750 0.250 0.500 169 54 ' '
5 0.500 0.291 0.250 206 54 ' '
6 0.500 0.708 0.750 206 54 ' '
7 0.250 0.750 0.500 169 54 ' '
8 0.750 0.750 1.000 169 54 ' '
